data_4350044
loop_
_publ_author_name
'Yun, Seonggeun'
'Kwon, Nam'
'Kim, Seonghan'
'Jeong, Donghyun'
'Ohta, Takehiro'
'Cho, Jaeheung'

_publ_section_title
;
 Reactivity difference in the oxidative nucleophilic reaction of
 peroxonickel(iii) intermediates with open-chain and macrocyclic systems
;
_journal_issue 8
_journal_name_full 'Inorganic Chemistry Frontiers'
_journal_page_first 2112
_journal_paper_doi 10.1039/C9QI00465C
_journal_volume 6
_journal_year 2019
_chemical_absolute_configuration unk
_chemical_formula_sum 'C39 H56 B Cl N4 Ni O5'
_chemical_formula_weight 765.84
_chemical_name_common '[Ni(Me6-trien](ClO4)(BPh4)((CH3)2CO)'
_space_group_crystal_system orthorhombic
_space_group_IT_number 33
_space_group_name_Hall 'P 2c -2n'
_space_group_name_H-M_alt 'P n a 21'
_atom_sites_solution_hydrogens geom
_audit_update_record
;
2018-03-26 deposited with the CCDC.	2019-07-02 downloaded from the CCDC.
;
_cell_angle_alpha 90
_cell_angle_beta 90
_cell_angle_gamma 90
_cell_formula_units_Z 4
_cell_length_a 35.547(2)
_cell_length_b 11.6830(7)
_cell_length_c 9.2810(6)
_cell_measurement_reflns_used 9854
_cell_measurement_temperature 133.(2)
_cell_measurement_theta_max 25.3237
_cell_measurement_theta_min 2.8611
_cell_volume 3854.4(4)
_computing_cell_refinement 'SAINT V8.34A (Bruker AXS Inc., 2013)'
_computing_data_collection 'Bruker APEX2'
_computing_data_reduction 'SAINT V8.34A (Bruker AXS Inc., 2013)'
_computing_structure_refinement 'SHELXL-2014 (Sheldrick, 2014)'
_diffrn_ambient_temperature 133.(2)
_diffrn_detector_area_resol_mean 10.4167
_diffrn_measured_fraction_theta_full 0.996
_diffrn_measured_fraction_theta_max 0.996
_diffrn_measurement_device_type 'D8 VENTURE'
_diffrn_measurement_method '/f and /w scans'
_diffrn_radiation_monochromator TRIUMPH
_diffrn_radiation_type MoKa
_diffrn_radiation_wavelength 0.71073
_diffrn_reflns_av_R_equivalents 0.1506
_diffrn_reflns_av_unetI/netI 0.0718
_diffrn_reflns_limit_h_max 47
_diffrn_reflns_limit_h_min -47
_diffrn_reflns_limit_k_max 15
_diffrn_reflns_limit_k_min -15
_diffrn_reflns_limit_l_max 12
_diffrn_reflns_limit_l_min -12
_diffrn_reflns_number 167965
_diffrn_reflns_theta_full 28.35
_diffrn_reflns_theta_max 28.35
_diffrn_reflns_theta_min 2.80
_diffrn_source 'Sealed tube'
_diffrn_source_type 'Sealed tube'
_exptl_absorpt_coefficient_mu 0.620
_exptl_absorpt_correction_T_max 0.89
_exptl_absorpt_correction_T_min 0.79
_exptl_absorpt_correction_type multi-scan
_exptl_absorpt_process_details 'SADABS V2014/3 (Bruker AXS Inc.)'
_exptl_crystal_colour 'clear light red'
_exptl_crystal_density_diffrn 1.320
_exptl_crystal_density_method 'not measured'
_exptl_crystal_description CUBIC
_exptl_crystal_F_000 1632
_exptl_crystal_size_max 0.240
_exptl_crystal_size_mid 0.220
_exptl_crystal_size_min 0.200
_refine_diff_density_max 1.181
_refine_diff_density_min -0.669
_refine_ls_abs_structure_details
;
Flack x determined using 2900 quotients [(I+)-(I-)]/[(I+)+(I-)]
(Parsons, Flack and Wagner, Acta Cryst. B69 (2013) 249-259).
;
_refine_ls_abs_structure_Flack 0.026(5)
_refine_ls_extinction_coef 0.0042(8)
_refine_ls_extinction_method SHELXL
_refine_ls_goodness_of_fit_ref 1.146
_refine_ls_hydrogen_treatment constr
_refine_ls_matrix_type full
_refine_ls_number_parameters 469
_refine_ls_number_reflns 9597
_refine_ls_number_restraints 1
_refine_ls_restrained_S_all 1.146
_refine_ls_R_factor_all 0.1039
_refine_ls_R_factor_gt 0.0725
_refine_ls_shift/su_max 0.002
_refine_ls_shift/su_mean 0.000
_refine_ls_structure_factor_coef Fsqd
_refine_ls_weighting_details 'w=1/[\s^2^(Fo^2^)+(0.0597P)^2^+6.6235P] where P=(Fo^2^+2Fc^2^)/3'
_refine_ls_weighting_scheme calc
_refine_ls_wR_factor_gt 0.1426
_refine_ls_wR_factor_ref 0.1546
_reflns_number_gt 7559
_reflns_number_total 9597
_reflns_threshold_expression 'I > 2\s(I)'
_cod_data_source_file c9qi00465c2.cif
_cod_data_source_block I_CCDC1
_cod_database_code 4350044

loop_
_space_group_symop_operation_xyz
'x, y, z'
'-x, -y, z+1/2'
'-x+1/2, y+1/2, z+1/2'
'x+1/2, -y+1/2, z'

loop_
_atom_site_type_symbol
_atom_site_label
_atom_site_fract_x
_atom_site_fract_y
_atom_site_fract_z
_atom_site_U_iso_or_equiv
_atom_site_adp_type
_atom_site_calc_flag
_atom_site_refinement_flags_adp
_atom_site_refinement_flags_posn
_atom_site_occupancy
Ni Ni1 0.11670(2) 0.57234(6) 0.47980(9) 0.01424(18) Uani d . . 1
Cl Cl1 0.05383(4) 0.63947(12) 0.99411(19) 0.0238(3) Uani d . . 1
O O1 0.0392(2) 0.5837(6) 1.1179(7) 0.064(2) Uani d . . 1
O O2 0.08506(16) 0.5766(5) 0.9364(6) 0.0456(16) Uani d . . 1
O O3 0.02479(15) 0.6487(6) 0.8877(6) 0.0431(15) Uani d . . 1
O O4 0.06621(16) 0.7515(4) 1.0339(7) 0.0450(15) Uani d . . 1
O O5 0.03860(14) -0.0273(4) 0.5797(5) 0.0281(11) Uani d . . 1
N N4 0.16434(18) 0.6506(7) 0.5396(8) 0.046(2) Uani d . . 1
N N3 0.09113(13) 0.7149(4) 0.5168(5) 0.0128(10) Uani d . . 1
N N2 0.06836(12) 0.4984(4) 0.4887(7) 0.0174(9) Uani d . . 1
C C25 0.12171(16) 0.1344(5) 1.0211(6) 0.0169(13) Uani d . . 1
C C11 0.1952(2) 0.6709(9) 0.4444(8) 0.045(2) Uani d . . 1
H H3 0.2147 0.7144 0.495 0.068 Uiso calc U R 1
H H2 0.1864 0.7148 0.3609 0.068 Uiso calc U R 1
H H1 0.2055 0.5976 0.412 0.068 Uiso calc U R 1
C C10 0.1751(2) 0.5945(6) 0.6762(8) 0.0285(16) Uani d . . 1
H H5 0.1817 0.5145 0.6575 0.043 Uiso calc U R 1
H H4 0.1539 0.5976 0.7436 0.043 Uiso calc U R 1
H H6 0.1967 0.6343 0.7181 0.043 Uiso calc U R 1
C C9 0.1527(3) 0.7758(7) 0.5863(12) 0.049(2) Uani d . . 1
H H29 0.1567 0.8291 0.505 0.059 Uiso calc U R 1
H H28 0.1686 0.801 0.6678 0.059 Uiso calc U R 1
C C41 0.1099(2) 0.7789(6) 0.6329(8) 0.0256(15) Uani d . . 1
H H26 0.1062 0.7412 0.7273 0.031 Uiso calc U R 1
H H27 0.1005 0.8585 0.6383 0.031 Uiso calc U R 1
C C7 0.0921(2) 0.7780(6) 0.3797(8) 0.0255(15) Uani d . . 1
H H8 0.0805 0.8534 0.3928 0.038 Uiso calc U R 1
H H7 0.0782 0.7351 0.3063 0.038 Uiso calc U R 1
H H9 0.1183 0.7875 0.3487 0.038 Uiso calc U R 1
C C6 0.05102(18) 0.6908(5) 0.5549(7) 0.0208(14) Uani d . . 1
H H25 0.0351 0.7575 0.5304 0.025 Uiso calc U R 1
H H24 0.0487 0.6759 0.6595 0.025 Uiso calc U R 1
C C5 0.03863(15) 0.5875(5) 0.4706(9) 0.0228(13) Uani d . . 1
H H23 0.0142 0.5591 0.5073 0.027 Uiso calc U R 1
H H22 0.0357 0.6073 0.3675 0.027 Uiso calc U R 1
C C40 0.0650(2) 0.4470(6) 0.6339(7) 0.0236(15) Uani d . . 1
H H12 0.0676 0.5069 0.7071 0.035 Uiso calc U R 1
H H10 0.0847 0.3895 0.647 0.035 Uiso calc U R 1
H H11 0.0403 0.4105 0.6436 0.035 Uiso calc U R 1
C C4 0.06689(19) 0.4064(5) 0.3754(8) 0.0195(14) Uani d . . 1
H H21 0.046 0.3526 0.3954 0.023 Uiso calc U R 1
H H20 0.0629 0.4406 0.279 0.023 Uiso calc U R 1
C C3 0.10378(19) 0.3452(5) 0.3808(8) 0.0229(14) Uani d . . 1
H H19 0.1067 0.2957 0.2949 0.027 Uiso calc U R 1
H H13 0.1051 0.2964 0.4679 0.027 Uiso calc U R 1
N N1 0.13480(17) 0.4349(5) 0.3844(6) 0.0245(12) Uani d . . 1
C C2 0.1684(2) 0.3763(7) 0.4452(9) 0.039(2) Uani d . . 1
H H15 0.1628 0.3498 0.543 0.058 Uiso calc U R 1
H H17 0.1896 0.4299 0.4482 0.058 Uiso calc U R 1
H H16 0.175 0.3106 0.3845 0.058 Uiso calc U R 1
C C42 0.15936(18) 0.0772(6) 0.4692(9) 0.0266(14) Uani d . . 1
H H30 0.159 0.0671 0.3676 0.032 Uiso calc U R 1
C C35 0.12625(19) 0.0755(5) 0.5481(7) 0.0209(13) Uani d . . 1
H H37 0.1028 0.0656 0.5004 0.025 Uiso calc U R 1
C C36 0.12724(18) 0.0884(5) 0.6964(7) 0.0190(13) Uani d . . 1
H H40A 0.1041 0.0874 0.7476 0.023 Uiso calc U R 1
C C31 0.16052(17) 0.1028(5) 0.7747(7) 0.0148(12) Uani d . . 1
B B2 0.16287(19) 0.1030(5) 0.9517(7) 0.0134(14) Uani d . . 1
C C30 0.10248(15) 0.2334(4) 0.9770(8) 0.0184(11) Uani d . . 1
H H49 0.1138 0.2814 0.9067 0.022 Uiso calc U R 1
C C29 0.06757(19) 0.2642(6) 1.0317(8) 0.0249(15) Uani d . . 1
H H50 0.0556 0.3318 0.998 0.03 Uiso calc U R 1
C C28 0.05008(19) 0.1972(6) 1.1349(8) 0.0281(16) Uani d . . 1
H H31 0.026 0.2174 1.171 0.034 Uiso calc U R 1
C C13 0.19239(16) 0.2014(5) 1.0098(6) 0.0171(13) Uani d . . 1
C C18 0.20856(18) 0.1966(6) 1.1458(7) 0.0226(14) Uani d . . 1
H H36 0.2032 0.1324 1.2052 0.027 Uiso calc U R 1
C C17 0.23240(19) 0.2818(7) 1.1995(8) 0.0327(18) Uani d . . 1
H H35 0.2434 0.2739 1.2922 0.039 Uiso calc U R 1
C C16 0.2398(2) 0.3769(7) 1.1172(9) 0.0336(18) Uani d . . 1
H H32 0.256 0.4351 1.1527 0.04 Uiso calc U R 1
C C15 0.2236(2) 0.3873(5) 0.9832(12) 0.0381(17) Uani d . . 1
H H34 0.2283 0.4533 0.9263 0.046 Uiso calc U R 1
C C14 0.2004(2) 0.3005(6) 0.9314(8) 0.0304(16) Uani d . . 1
H H33 0.1896 0.3091 0.8385 0.036 Uiso calc U R 1
C C33 0.1927(2) 0.0939(6) 0.5417(7) 0.0254(15) Uani d . . 1
H H38 0.2156 0.0974 0.4891 0.03 Uiso calc U R 1
C C32 0.19342(18) 0.1055(5) 0.6897(7) 0.0196(13) Uani d . . 1
H H39A 0.217 0.1157 0.7361 0.023 Uiso calc U R 1
C C19 0.17692(15) -0.0281(5) 0.9925(8) 0.0157(11) Uani d . . 1
C C20 0.21387(19) -0.0561(5) 1.0354(7) 0.0233(14) Uani d . . 1
H H46 0.2319 0.0035 1.0453 0.028 Uiso calc U R 1
C C21 0.2248(2) -0.1683(6) 1.0637(8) 0.0246(15) Uani d . . 1
H H45 0.25 -0.184 1.092 0.029 Uiso calc U R 1
C C22 0.1994(2) -0.2565(6) 1.0511(8) 0.0290(16) Uani d . . 1
H H44 0.207 -0.3328 1.0716 0.035 Uiso calc U R 1
C C23 0.1633(2) -0.2340(5) 1.0087(7) 0.0249(15) Uani d . . 1
H H43 0.1458 -0.2948 0.9992 0.03 Uiso calc U R 1
C C24 0.15237(16) -0.1219(5) 0.9796(8) 0.0209(12) Uani d . . 1
H H42 0.1272 -0.1083 0.9497 0.025 Uiso calc U R 1
C C27 0.06837(19) 0.1000(6) 1.1846(8) 0.0266(15) Uani d . . 1
H H27A 0.0569 0.0536 1.2563 0.032 Uiso calc U R 1
C C39 0.02943(17) 0.0252(5) 0.6866(7) 0.0199(13) Uani d . . 1
C C38 0.0303(2) -0.0282(7) 0.8336(8) 0.0311(17) Uani d . . 1
H H51 0.0331 -0.1113 0.8243 0.047 Uiso calc U R 1
H H53 0.0067 -0.0111 0.8841 0.047 Uiso calc U R 1
H H54 0.0515 0.0029 0.8885 0.047 Uiso calc U R 1
C C37 0.0167(3) 0.1464(6) 0.6800(10) 0.044(2) Uani d . . 1
H H37A 0.0228 0.1786 0.5853 0.066 Uiso calc U R 1
H H37B 0.0294 0.1908 0.7552 0.066 Uiso calc U R 1
H H37C -0.0106 0.1498 0.6952 0.066 Uiso calc U R 1
C C26 0.10376(18) 0.0701(5) 1.1292(7) 0.0186(12) Uani d . . 1
H H26A 0.116 0.0041 1.1661 0.022 Uiso calc U R 1
C C12 0.1432(2) 0.4695(7) 0.2338(8) 0.0350(18) Uani d . . 1
H H12A 0.1624 0.5295 0.234 0.052 Uiso calc U R 1
H H12B 0.1202 0.4986 0.1883 0.052 Uiso calc U R 1
H H12C 0.1524 0.4031 0.1798 0.052 Uiso calc U R 1

loop_
_atom_site_aniso_label
_atom_site_aniso_U_11
_atom_site_aniso_U_22
_atom_site_aniso_U_33
_atom_site_aniso_U_12
_atom_site_aniso_U_13
_atom_site_aniso_U_23
Ni1 0.0162(3) 0.0118(3) 0.0146(3) 0.0024(3) -0.0003(4) -0.0026(4)
Cl1 0.0325(7) 0.0238(7) 0.0152(7) -0.0003(6) -0.0042(8) 0.0024(8)
O1 0.097(6) 0.065(5) 0.030(3) -0.017(4) 0.003(4) 0.028(3)
O2 0.045(3) 0.045(3) 0.046(4) 0.014(3) -0.012(3) -0.026(3)
O3 0.028(3) 0.078(4) 0.023(3) -0.003(3) -0.010(2) 0.005(3)
O4 0.046(3) 0.021(2) 0.067(4) 0.000(2) -0.007(3) -0.005(3)
O5 0.029(3) 0.029(3) 0.026(3) 0.002(2) -0.001(2) -0.001(2)
N4 0.033(4) 0.065(5) 0.040(4) -0.019(3) -0.012(3) 0.024(4)
N3 0.020(2) 0.010(2) 0.008(3) 0.0012(19) 0.0009(18) -0.0027(18)
N2 0.022(2) 0.012(2) 0.018(2) 0.0021(17) -0.002(3) -0.002(3)
C25 0.019(3) 0.016(3) 0.017(3) 0.002(2) -0.002(2) -0.005(2)
C11 0.027(4) 0.081(7) 0.029(4) -0.026(4) -0.004(3) 0.009(4)
C10 0.033(4) 0.024(4) 0.028(4) 0.003(3) -0.014(3) -0.001(3)
C9 0.053(6) 0.029(4) 0.065(6) -0.004(4) -0.012(5) -0.011(4)
C41 0.042(4) 0.012(3) 0.022(3) 0.001(3) -0.012(3) -0.002(3)
C7 0.036(4) 0.017(3) 0.023(4) 0.003(3) 0.007(3) 0.006(3)
C6 0.021(3) 0.019(3) 0.022(3) 0.005(3) 0.009(3) -0.004(3)
C5 0.017(3) 0.021(3) 0.031(4) 0.005(2) 0.003(3) -0.008(3)
C40 0.036(4) 0.016(3) 0.019(3) -0.004(3) 0.003(3) 0.009(3)
C4 0.028(4) 0.004(3) 0.026(4) -0.002(2) -0.006(3) -0.003(3)
C3 0.031(4) 0.011(3) 0.026(4) 0.005(3) -0.006(3) -0.006(3)
N1 0.031(3) 0.017(3) 0.025(3) 0.003(2) 0.001(2) -0.007(2)
C2 0.028(4) 0.048(5) 0.040(5) 0.009(3) -0.005(3) -0.015(4)
C42 0.037(3) 0.026(3) 0.016(3) 0.002(3) -0.001(3) 0.004(3)
C35 0.026(3) 0.018(3) 0.018(3) -0.002(3) -0.007(3) 0.001(3)
C36 0.021(3) 0.014(3) 0.021(3) -0.007(2) -0.004(3) 0.001(3)
C31 0.021(3) 0.007(3) 0.016(3) 0.001(2) -0.002(3) -0.002(2)
B2 0.019(3) 0.013(3) 0.008(4) 0.000(2) 0.002(2) -0.002(2)
C30 0.024(3) 0.013(2) 0.018(3) 0.002(2) 0.000(3) -0.003(3)
C29 0.027(3) 0.017(3) 0.031(4) 0.003(3) -0.008(3) -0.011(3)
C28 0.016(3) 0.034(4) 0.034(4) 0.002(3) -0.004(3) -0.017(3)
C13 0.018(3) 0.020(3) 0.013(3) 0.001(2) 0.001(2) -0.009(2)
C18 0.020(3) 0.030(4) 0.017(3) -0.004(3) 0.004(3) -0.004(3)
C17 0.022(3) 0.048(5) 0.028(4) -0.004(3) 0.003(3) -0.028(4)
C16 0.024(4) 0.033(4) 0.043(5) -0.013(3) 0.004(3) -0.023(4)
C15 0.046(4) 0.017(3) 0.052(5) -0.011(3) 0.014(5) 0.000(5)
C14 0.036(4) 0.022(3) 0.033(4) -0.002(3) 0.000(3) -0.006(3)
C33 0.030(4) 0.026(4) 0.020(3) 0.001(3) 0.003(3) 0.008(3)
C32 0.016(3) 0.023(3) 0.020(3) 0.004(2) -0.004(3) 0.004(3)
C19 0.022(3) 0.016(2) 0.009(3) 0.000(2) -0.003(3) -0.002(3)
C20 0.024(3) 0.016(3) 0.030(4) 0.001(3) 0.001(3) 0.003(3)
C21 0.027(4) 0.021(3) 0.026(4) 0.005(3) 0.002(3) 0.008(3)
C22 0.042(4) 0.023(3) 0.022(3) 0.011(3) 0.005(3) 0.000(3)
C23 0.042(4) 0.020(3) 0.013(4) 0.002(3) 0.003(3) -0.003(3)
C24 0.027(3) 0.020(3) 0.016(3) 0.003(2) -0.002(3) -0.004(3)
C27 0.021(3) 0.033(4) 0.026(4) -0.008(3) 0.003(3) -0.008(3)
C39 0.019(3) 0.015(3) 0.026(3) -0.001(3) -0.004(3) -0.002(3)
C38 0.035(4) 0.035(4) 0.023(4) 0.003(3) 0.002(3) 0.001(3)
C37 0.057(5) 0.021(4) 0.055(5) 0.013(4) -0.016(4) -0.001(4)
C26 0.021(3) 0.016(3) 0.019(3) 0.000(2) -0.003(2) -0.006(3)
C12 0.048(5) 0.034(4) 0.023(4) 0.009(4) 0.012(3) -0.005(3)

loop_
_atom_type_symbol
_atom_type_description
_atom_type_scat_dispersion_real
_atom_type_scat_dispersion_imag
_atom_type_scat_source
C C 0.0033 0.0016 'International Tables Vol C Tables 4.2.6.8 and 6.1.1.4'
H H 0.0000 0.0000 'International Tables Vol C Tables 4.2.6.8 and 6.1.1.4'
N N 0.0061 0.0033 'International Tables Vol C Tables 4.2.6.8 and 6.1.1.4'
O O 0.0106 0.0060 'International Tables Vol C Tables 4.2.6.8 and 6.1.1.4'
B B 0.0013 0.0007 'International Tables Vol C Tables 4.2.6.8 and 6.1.1.4'
Cl Cl 0.1484 0.1585 'International Tables Vol C Tables 4.2.6.8 and 6.1.1.4'
Ni Ni 0.3393 1.1124 'International Tables Vol C Tables 4.2.6.8 and 6.1.1.4'

loop_
_geom_angle_atom_site_label_1
_geom_angle_atom_site_label_2
_geom_angle_atom_site_label_3
_geom_angle
N2 Ni1 N3 87.66(19)
N2 Ni1 N1 86.8(2)
N3 Ni1 N1 162.0(2)
N2 Ni1 N4 161.4(3)
N3 Ni1 N4 87.4(3)
N1 Ni1 N4 102.9(3)
O1 Cl1 O3 109.2(4)
O1 Cl1 O4 108.9(4)
O3 Cl1 O4 109.3(4)
O1 Cl1 O2 110.5(4)
O3 Cl1 O2 109.8(4)
O4 Cl1 O2 109.1(4)
C11 N4 C10 114.0(6)
C11 N4 C9 102.5(7)
C10 N4 C9 104.0(7)
C11 N4 Ni1 123.6(6)
C10 N4 Ni1 104.7(5)
C9 N4 Ni1 106.0(5)
C7 N3 C41 111.6(5)
C7 N3 C6 108.7(5)
C41 N3 C6 110.8(5)
C7 N3 Ni1 105.5(4)
C41 N3 Ni1 110.8(4)
C6 N3 Ni1 109.2(4)
C40 N2 C5 109.2(5)
C40 N2 C4 110.1(5)
C5 N2 C4 113.2(5)
C40 N2 Ni1 107.1(4)
C5 N2 Ni1 108.3(3)
C4 N2 Ni1 108.7(4)
C30 C25 C26 115.3(5)
C30 C25 B2 120.3(5)
C26 C25 B2 124.4(5)
N4 C11 H3 109.5
N4 C11 H2 109.5
H3 C11 H2 109.5
N4 C11 H1 109.5
H3 C11 H1 109.5
H2 C11 H1 109.5
N4 C10 H5 109.5
N4 C10 H4 109.5
H5 C10 H4 109.5
N4 C10 H6 109.5
H5 C10 H6 109.5
H4 C10 H6 109.5
N4 C9 C41 110.4(6)
N4 C9 H29 109.6
C41 C9 H29 109.6
N4 C9 H28 109.6
C41 C9 H28 109.6
H29 C9 H28 108.1
N3 C41 C9 103.0(6)
N3 C41 H26 111.2
C9 C41 H26 111.2
N3 C41 H27 111.2
C9 C41 H27 111.2
H26 C41 H27 109.1
N3 C7 H8 109.5
N3 C7 H7 109.5
H8 C7 H7 109.5
N3 C7 H9 109.5
H8 C7 H9 109.5
H7 C7 H9 109.5
N3 C6 C5 107.9(5)
N3 C6 H25 110.1
C5 C6 H25 110.1
N3 C6 H24 110.1
C5 C6 H24 110.1
H25 C6 H24 108.4
N2 C5 C6 107.1(5)
N2 C5 H23 110.3
C6 C5 H23 110.3
N2 C5 H22 110.3
C6 C5 H22 110.3
H23 C5 H22 108.6
N2 C40 H12 109.5
N2 C40 H10 109.5
H12 C40 H10 109.5
N2 C40 H11 109.5
H12 C40 H11 109.5
H10 C40 H11 109.5
C3 C4 N2 106.7(5)
C3 C4 H21 110.4
N2 C4 H21 110.4
C3 C4 H20 110.4
N2 C4 H20 110.4
H21 C4 H20 108.6
C4 C3 N1 107.9(5)
C4 C3 H19 110.1
N1 C3 H19 110.1
C4 C3 H13 110.1
N1 C3 H13 110.1
H19 C3 H13 108.4
C12 N1 C2 108.8(6)
C12 N1 C3 108.2(6)
C2 N1 C3 105.9(6)
C12 N1 Ni1 105.7(4)
C2 N1 Ni1 118.2(5)
C3 N1 Ni1 109.8(4)
N1 C2 H15 109.5
N1 C2 H17 109.5
H15 C2 H17 109.5
N1 C2 H16 109.5
H15 C2 H16 109.5
H17 C2 H16 109.5
C33 C42 C35 118.3(7)
C33 C42 H30 120.8
C35 C42 H30 120.8
C36 C35 C42 120.1(6)
C36 C35 H37 119.9
C42 C35 H37 119.9
C35 C36 C31 123.4(6)
C35 C36 H40A 118.3
C31 C36 H40A 118.3
C36 C31 C32 114.4(6)
C36 C31 B2 124.2(6)
C32 C31 B2 121.1(5)
C25 B2 C31 110.3(5)
C25 B2 C13 106.5(4)
C31 B2 C13 111.1(5)
C25 B2 C19 112.7(5)
C31 B2 C19 104.0(5)
C13 B2 C19 112.3(5)
C29 C30 C25 122.8(6)
C29 C30 H49 118.6
C25 C30 H49 118.6
C28 C29 C30 120.5(6)
C28 C29 H50 119.8
C30 C29 H50 119.8
C29 C28 C27 118.8(6)
C29 C28 H31 120.6
C27 C28 H31 120.6
C18 C13 C14 115.0(6)
C18 C13 B2 122.2(5)
C14 C13 B2 122.6(5)
C13 C18 C17 123.1(7)
C13 C18 H36 118.5
C17 C18 H36 118.5
C16 C17 C18 119.6(7)
C16 C17 H35 120.2
C18 C17 H35 120.2
C17 C16 C15 119.6(6)
C17 C16 H32 120.2
C15 C16 H32 120.2
C16 C15 C14 119.7(7)
C16 C15 H34 120.2
C14 C15 H34 120.2
C15 C14 C13 123.0(8)
C15 C14 H33 118.5
C13 C14 H33 118.5
C42 C33 C32 121.0(7)
C42 C33 H38 119.5
C32 C33 H38 119.5
C33 C32 C31 122.7(6)
C33 C32 H39A 118.7
C31 C32 H39A 118.7
C24 C19 C20 114.9(5)
C24 C19 B2 121.0(5)
C20 C19 B2 124.1(5)
C21 C20 C19 122.1(6)
C21 C20 H46 119.0
C19 C20 H46 119.0
C22 C21 C20 120.5(7)
C22 C21 H45 119.8
C20 C21 H45 119.8
C23 C22 C21 119.7(6)
C23 C22 H44 120.1
C21 C22 H44 120.1
C22 C23 C24 119.9(6)
C22 C23 H43 120.0
C24 C23 H43 120.0
C23 C24 C19 122.9(6)
C23 C24 H42 118.6
C19 C24 H42 118.6
C28 C27 C26 120.1(7)
C28 C27 H27A 119.9
C26 C27 H27A 119.9
O5 C39 C37 122.1(7)
O5 C39 C38 121.9(6)
C37 C39 C38 116.0(7)
C39 C38 H51 109.5
C39 C38 H53 109.5
H51 C38 H53 109.5
C39 C38 H54 109.5
H51 C38 H54 109.5
H53 C38 H54 109.5
C39 C37 H37A 109.5
C39 C37 H37B 109.5
H37A C37 H37B 109.5
C39 C37 H37C 109.5
H37A C37 H37C 109.5
H37B C37 H37C 109.5
C27 C26 C25 122.4(6)
C27 C26 H26A 118.8
C25 C26 H26A 118.8
N1 C12 H12A 109.5
N1 C12 H12B 109.5
H12A C12 H12B 109.5
N1 C12 H12C 109.5
H12A C12 H12C 109.5
H12B C12 H12C 109.5

loop_
_geom_bond_atom_site_label_1
_geom_bond_atom_site_label_2
_geom_bond_distance
Ni1 N2 1.925(4)
Ni1 N3 1.928(5)
Ni1 N1 1.944(5)
Ni1 N4 2.003(6)
Cl1 O1 1.419(6)
Cl1 O3 1.432(5)
Cl1 O4 1.429(5)
Cl1 O2 1.435(6)
O5 C39 1.211(8)
N4 C11 1.427(10)
N4 C10 1.477(9)
N4 C9 1.581(12)
N3 C7 1.471(8)
N3 C41 1.471(8)
N3 C6 1.496(8)
N2 C40 1.480(9)
N2 C5 1.493(7)
N2 C4 1.505(8)
C25 C30 1.404(8)
C25 C26 1.407(9)
C25 B2 1.640(8)
C11 H3 0.98
C11 H2 0.98
C11 H1 0.98
C10 H5 0.98
C10 H4 0.98
C10 H6 0.98
C9 C41 1.580(12)
C9 H29 0.99
C9 H28 0.99
C41 H26 0.99
C41 H27 0.99
C7 H8 0.98
C7 H7 0.98
C7 H9 0.98
C6 C5 1.504(9)
C6 H25 0.99
C6 H24 0.99
C5 H23 0.99
C5 H22 0.99
C40 H12 0.98
C40 H10 0.98
C40 H11 0.98
C4 C3 1.494(9)
C4 H21 0.99
C4 H20 0.99
C3 N1 1.521(9)
C3 H19 0.99
C3 H13 0.99
N1 C12 1.485(9)
N1 C2 1.487(9)
C2 H15 0.98
C2 H17 0.98
C2 H16 0.98
C42 C33 1.378(10)
C42 C35 1.387(10)
C42 H30 0.95
C35 C36 1.385(9)
C35 H37 0.95
C36 C31 1.399(9)
C36 H40A 0.95
C31 C32 1.411(9)
C31 B2 1.645(8)
B2 C13 1.647(9)
B2 C19 1.655(8)
C30 C29 1.388(9)
C30 H49 0.95
C29 C28 1.385(11)
C29 H50 0.95
C28 C27 1.388(10)
C28 H31 0.95
C13 C18 1.388(9)
C13 C14 1.397(10)
C18 C17 1.398(9)
C18 H36 0.95
C17 C16 1.373(12)
C17 H35 0.95
C16 C15 1.375(13)
C16 H32 0.95
C15 C14 1.392(10)
C15 H34 0.95
C14 H33 0.95
C33 C32 1.380(9)
C33 H38 0.95
C32 H39A 0.95
C19 C24 1.406(8)
C19 C20 1.411(9)
C20 C21 1.393(9)
C20 H46 0.95
C21 C22 1.374(10)
C21 H45 0.95
C22 C23 1.367(10)
C22 H44 0.95
C23 C24 1.393(8)
C23 H43 0.95
C24 H42 0.95
C27 C26 1.403(9)
C27 H27A 0.95
C39 C37 1.489(9)
C39 C38 1.501(10)
C38 H51 0.98
C38 H53 0.98
C38 H54 0.98
C37 H37A 0.98
C37 H37B 0.98
C37 H37C 0.98
C26 H26A 0.95
C12 H12A 0.98
C12 H12B 0.98
C12 H12C 0.98

loop_
_geom_hbond_atom_site_label_D
_geom_hbond_atom_site_label_H
_geom_hbond_atom_site_label_A
_geom_hbond_site_symmetry_A
_geom_hbond_distance_DH
_geom_hbond_distance_HA
_geom_hbond_distance_DA
_geom_hbond_angle_DHA
C38 H53 O5 2 0.98 2.47 3.410(9) 161.2
C4 H20 O1 1_554 0.99 2.40 3.312(9) 153.6
C4 H21 O3 2_564 0.99 2.52 3.324(9) 138.5
C40 H12 O2 . 0.98 2.36 3.270(9) 153.7
C5 H22 O1 1_554 0.99 2.34 3.273(11) 157.7
C6 H24 O3 . 0.99 2.30 3.264(9) 163.0
C6 H25 O5 1_565 0.99 2.56 3.330(8) 134.8
C7 H7 O4 1_554 0.98 2.57 3.354(10) 136.9
C41 H27 O5 1_565 0.99 2.63 3.434(8) 138.5
C38 H53 O5 2 0.98 2.47 3.410(9) 161.2
C4 H20 O1 1_554 0.99 2.40 3.312(9) 153.6
C4 H21 O3 2_564 0.99 2.52 3.324(9) 138.5
C40 H12 O2 . 0.98 2.36 3.270(9) 153.7
C5 H22 O1 1_554 0.99 2.34 3.273(11) 157.7
C6 H24 O3 . 0.99 2.30 3.264(9) 163.0
C6 H25 O5 1_565 0.99 2.56 3.330(8) 134.8
C7 H7 O4 1_554 0.98 2.57 3.354(10) 136.9
C41 H27 O5 1_565 0.99 2.63 3.434(8) 138.5
C41 H27 O5 1_565 0.99 2.63 3.434(8) 138.5
C7 H7 O4 1_554 0.98 2.57 3.354(10) 136.9
C6 H25 O5 1_565 0.99 2.56 3.330(8) 134.8
C6 H24 O3 . 0.99 2.30 3.264(9) 163.0
C5 H22 O1 1_554 0.99 2.34 3.273(11) 157.7
C40 H12 O2 . 0.98 2.36 3.270(9) 153.7
C4 H21 O3 2_564 0.99 2.52 3.324(9) 138.5
C4 H20 O1 1_554 0.99 2.40 3.312(9) 153.6
C38 H53 O5 2 0.98 2.47 3.410(9) 161.2

loop_
_geom_torsion_atom_site_label_1
_geom_torsion_atom_site_label_2
_geom_torsion_atom_site_label_3
_geom_torsion_atom_site_label_4
_geom_torsion
C11 N4 C9 C41 154.8(7)
C10 N4 C9 C41 -86.2(8)
Ni1 N4 C9 C41 24.0(8)
C7 N3 C41 C9 -68.6(7)
C6 N3 C41 C9 170.1(5)
Ni1 N3 C41 C9 48.6(6)
N4 C9 C41 N3 -46.4(8)
C7 N3 C6 C5 81.1(6)
C41 N3 C6 C5 -156.0(5)
Ni1 N3 C6 C5 -33.6(6)
C40 N2 C5 C6 75.9(6)
C4 N2 C5 C6 -161.1(5)
Ni1 N2 C5 C6 -40.4(7)
N3 C6 C5 N2 48.1(7)
C40 N2 C4 C3 -73.7(6)
C5 N2 C4 C3 163.8(5)
Ni1 N2 C4 C3 43.3(6)
N2 C4 C3 N1 -47.1(7)
C4 C3 N1 C12 -84.8(7)
C4 C3 N1 C2 158.7(6)
C4 C3 N1 Ni1 30.1(6)
C33 C42 C35 C36 -1.1(10)
C42 C35 C36 C31 -0.4(10)
C35 C36 C31 C32 1.2(9)
C35 C36 C31 B2 -172.5(6)
C30 C25 B2 C31 -52.8(7)
C26 C25 B2 C31 129.5(6)
C30 C25 B2 C13 67.9(7)
C26 C25 B2 C13 -109.8(6)
C30 C25 B2 C19 -168.6(5)
C26 C25 B2 C19 13.7(8)
C36 C31 B2 C25 -22.0(8)
C32 C31 B2 C25 164.7(5)
C36 C31 B2 C13 -139.9(6)
C32 C31 B2 C13 46.8(7)
C36 C31 B2 C19 99.1(6)
C32 C31 B2 C19 -74.2(7)
C26 C25 C30 C29 -2.3(9)
B2 C25 C30 C29 179.9(6)
C25 C30 C29 C28 0.4(10)
C30 C29 C28 C27 1.2(10)
C25 B2 C13 C18 80.8(7)
C31 B2 C13 C18 -159.0(6)
C19 B2 C13 C18 -43.0(8)
C25 B2 C13 C14 -93.5(7)
C31 B2 C13 C14 26.6(8)
C19 B2 C13 C14 142.7(6)
C14 C13 C18 C17 -2.4(9)
B2 C13 C18 C17 -177.2(6)
C13 C18 C17 C16 1.8(10)
C18 C17 C16 C15 0.1(11)
C17 C16 C15 C14 -1.0(11)
C16 C15 C14 C13 0.2(11)
C18 C13 C14 C15 1.5(10)
B2 C13 C14 C15 176.2(6)
C35 C42 C33 C32 1.8(10)
C42 C33 C32 C31 -1.0(10)
C36 C31 C32 C33 -0.5(9)
B2 C31 C32 C33 173.4(6)
C25 B2 C19 C24 46.4(8)
C31 B2 C19 C24 -73.1(7)
C13 B2 C19 C24 166.7(6)
C25 B2 C19 C20 -136.6(6)
C31 B2 C19 C20 103.9(7)
C13 B2 C19 C20 -16.3(9)
C24 C19 C20 C21 -0.5(10)
B2 C19 C20 C21 -177.6(6)
C19 C20 C21 C22 -0.3(11)
C20 C21 C22 C23 0.8(10)
C21 C22 C23 C24 -0.4(10)
C22 C23 C24 C19 -0.4(11)
C20 C19 C24 C23 0.8(10)
B2 C19 C24 C23 178.1(6)
C29 C28 C27 C26 -0.8(10)
C28 C27 C26 C25 -1.3(10)
C30 C25 C26 C27 2.7(9)
B2 C25 C26 C27 -179.6(6)
